data_4085785
loop_
_publ_author_name
'Levine, Daniel S.'
'Tilley, T. Don'
'Andersen, Richard A.'

_publ_section_title
;
 C--H Bond Activations by Monoanionic, PNP-Supported Scandium Dialkyl
 Complexes
;
_journal_issue 19
_journal_name_full Organometallics
_journal_page_first 4647
_journal_paper_doi 10.1021/acs.organomet.5b00213
_journal_volume 34
_journal_year 2015
_chemical_formula_sum 'C22 H42 Cl2 N P2 Sc'
_chemical_formula_weight 498.36
_chemical_name_common (PNP-tBu)ScCl2
_chemical_name_systematic
;
 ?
;
_space_group_IT_number 29
_symmetry_cell_setting orthorhombic
_symmetry_space_group_name_Hall 'P 2c -2ac'
_symmetry_space_group_name_H-M 'P c a 21'
_atom_sites_solution_hydrogens geom
_atom_sites_solution_primary direct
_atom_sites_solution_secondary difmap
_audit_creation_method SHELXL-97
_cell_angle_alpha 90.00
_cell_angle_beta 90.00
_cell_angle_gamma 90.00
_cell_formula_units_Z 8
_cell_length_a 12.1315(5)
_cell_length_b 27.9260(12)
_cell_length_c 15.9238(6)
_cell_measurement_reflns_used 9490
_cell_measurement_temperature 100(2)
_cell_measurement_theta_max 25.36
_cell_measurement_theta_min 2.19
_cell_volume 5394.7(4)
_computing_cell_refinement 'Bruker SAINT'
_computing_data_collection 'Bruker APEX2'
_computing_data_reduction 'Bruker SAINT'
_computing_molecular_graphics ORTEP-32
_computing_publication_material WinGX
_computing_structure_refinement 'SHELXL-97 (Sheldrick, 2008)'
_computing_structure_solution 'SHELXS-97 (Sheldrick, 2008)'
_diffrn_ambient_temperature 100(2)
_diffrn_detector_area_resol_mean 8.366
_diffrn_measured_fraction_theta_full 1.000
_diffrn_measured_fraction_theta_max 0.998
_diffrn_measurement_device_type 'Bruker APEX-II CCD'
_diffrn_measurement_method 'phi and omega scans'
_diffrn_radiation_monochromator 'QUAZAR multilayer mirrors'
_diffrn_radiation_source 'microfocus sealed tube'
_diffrn_radiation_type MoK\a
_diffrn_radiation_wavelength 0.71073
_diffrn_reflns_av_R_equivalents 0.0510
_diffrn_reflns_av_sigmaI/netI 0.0343
_diffrn_reflns_limit_h_max 14
_diffrn_reflns_limit_h_min -14
_diffrn_reflns_limit_k_max 33
_diffrn_reflns_limit_k_min -33
_diffrn_reflns_limit_l_max 19
_diffrn_reflns_limit_l_min -19
_diffrn_reflns_number 97035
_diffrn_reflns_theta_full 25.00
_diffrn_reflns_theta_max 25.37
_diffrn_reflns_theta_min 1.46
_exptl_absorpt_coefficient_mu 0.598
_exptl_absorpt_correction_T_max 0.9823
_exptl_absorpt_correction_T_min 0.9426
_exptl_absorpt_correction_type multi-scan
_exptl_absorpt_process_details SADABS
_exptl_crystal_colour colourless
_exptl_crystal_density_diffrn 1.227
_exptl_crystal_density_method 'not measured'
_exptl_crystal_description plate
_exptl_crystal_F_000 2128
_exptl_crystal_size_max 0.10
_exptl_crystal_size_mid 0.10
_exptl_crystal_size_min 0.03
_refine_diff_density_max 0.739
_refine_diff_density_min -0.761
_refine_diff_density_rms 0.056
_refine_ls_abs_structure_details 'Flack H D (1983), Acta Cryst. A39, 876-881'
_refine_ls_abs_structure_Flack 0.00(2)
_refine_ls_extinction_method none
_refine_ls_goodness_of_fit_ref 1.045
_refine_ls_hydrogen_treatment constr
_refine_ls_matrix_type full
_refine_ls_number_parameters 539
_refine_ls_number_reflns 9837
_refine_ls_number_restraints 1
_refine_ls_restrained_S_all 1.045
_refine_ls_R_factor_all 0.0427
_refine_ls_R_factor_gt 0.0358
_refine_ls_shift/su_max 0.007
_refine_ls_shift/su_mean 0.000
_refine_ls_structure_factor_coef Fsqd
_refine_ls_weighting_details 'calc w=1/[\s^2^(Fo^2^)+(0.0238P)^2^+5.4700P] where P=(Fo^2^+2Fc^2^)/3'
_refine_ls_weighting_scheme calc
_refine_ls_wR_factor_gt 0.0720
_refine_ls_wR_factor_ref 0.0752
_reflns_number_gt 9010
_reflns_number_total 9837
_reflns_threshold_expression >2sigma(I)
_cod_data_source_file om5b00213_si_002.cif
_cod_data_source_block shelxl
_cod_depositor_comments
;
The following automatic conversions were performed:

'_symmetry_cell_setting' value 'Orthorhombic' changed to
'orthorhombic' according to
/usr/data/users/saulius/crontab/automatic-downloads/rss-feeds/ACS/lib/dictionaries/cif_core.dic
dictionary named 'cif_core.dic' version 2.4.2 from 2011-04-26.

Automatic conversion script
Id: cif_fix_values 3271 2015-04-21 07:52:19Z andrius 

 Adding full bibliography for 4085784--4085792.cif.
;
_cod_original_sg_symbol_H-M Pca2(1)
_cod_original_formula_sum 'C22 H42 Cl2 N1 P2 Sc'
_cod_database_code 4085785

loop_
_symmetry_equiv_pos_as_xyz
'x, y, z'
'-x, -y, z+1/2'
'x+1/2, -y, z'
'-x+1/2, y, z+1/2'

loop_
_atom_site_label
_atom_site_type_symbol
_atom_site_fract_x
_atom_site_fract_y
_atom_site_fract_z
_atom_site_U_iso_or_equiv
_atom_site_adp_type
_atom_site_occupancy
_atom_site_symmetry_multiplicity
_atom_site_calc_flag
_atom_site_refinement_flags
_atom_site_disorder_assembly
_atom_site_disorder_group
C23 C 0.4113(3) 0.80469(11) 0.75115(19) 0.0243(7) Uani 1 1 d . . .
C24 C 0.4056(3) 0.78004(11) 0.67791(18) 0.0214(7) Uani 1 1 d . A .
H24 H 0.3478 0.7593 0.6606 0.026 Uiso 1 1 calc R . .
C25 C 0.5023(3) 0.79107(11) 0.63231(18) 0.0228(7) Uani 1 1 d . . .
H25 H 0.5209 0.7793 0.5781 0.027 Uiso 1 1 calc R A .
C26 C 0.5639(2) 0.82138(10) 0.67963(17) 0.0165(6) Uani 1 1 d . A .
C28 C 0.6762(2) 0.84127(10) 0.66323(18) 0.0197(6) Uani 1 1 d . . .
H28A H 0.6882 0.8445 0.6020 0.024 Uiso 1 1 calc R A .
H28B H 0.7329 0.8193 0.6859 0.024 Uiso 1 1 calc R . .
C29 C 0.3693(3) 0.79510(12) 0.9969(3) 0.0426(10) Uani 1 1 d . A .
C30 C 0.4668(5) 0.7629(2) 0.9735(7) 0.177(5) Uani 1 1 d . . .
H30A H 0.4546 0.7307 0.9959 0.266 Uiso 1 1 calc R . .
H30B H 0.5347 0.7762 0.9972 0.266 Uiso 1 1 calc R . .
H30C H 0.4734 0.7613 0.9122 0.266 Uiso 1 1 calc R . .
C31 C 0.2694(3) 0.76334(12) 1.0020(2) 0.0386(9) Uani 1 1 d . . .
H31A H 0.2824 0.7379 1.0433 0.058 Uiso 1 1 calc R . .
H31B H 0.2553 0.7490 0.9469 0.058 Uiso 1 1 calc R . .
H31C H 0.2054 0.7824 1.0192 0.058 Uiso 1 1 calc R . .
C32 C 0.3863(6) 0.81870(19) 1.0804(3) 0.110(3) Uani 1 1 d . . .
H32A H 0.3240 0.8400 1.0923 0.165 Uiso 1 1 calc R . .
H32B H 0.4546 0.8374 1.0792 0.165 Uiso 1 1 calc R . .
H32C H 0.3913 0.7942 1.1243 0.165 Uiso 1 1 calc R . .
C33 C 0.2495(3) 0.88469(13) 0.9219(3) 0.0409(9) Uani 1 1 d . A .
C34 C 0.2721(3) 0.91823(15) 0.9957(4) 0.0797(19) Uani 1 1 d . . .
H34A H 0.2192 0.9447 0.9947 0.120 Uiso 1 1 calc R . .
H34B H 0.3472 0.9310 0.9912 0.120 Uiso 1 1 calc R . .
H34C H 0.2645 0.9005 1.0485 0.120 Uiso 1 1 calc R . .
C35 C 0.2511(4) 0.9142(2) 0.8409(4) 0.136(3) Uani 1 1 d . . .
H35A H 0.2472 0.8927 0.7924 0.205 Uiso 1 1 calc R . .
H35B H 0.3194 0.9329 0.8383 0.205 Uiso 1 1 calc R . .
H35C H 0.1877 0.9360 0.8403 0.205 Uiso 1 1 calc R . .
C36 C 0.1361(3) 0.86171(15) 0.9315(3) 0.0448(10) Uani 1 1 d . . .
H36A H 0.0789 0.8861 0.9240 0.067 Uiso 1 1 calc R . .
H36B H 0.1296 0.8476 0.9876 0.067 Uiso 1 1 calc R . .
H36C H 0.1270 0.8366 0.8890 0.067 Uiso 1 1 calc R . .
C37 C 0.8410(2) 0.91221(10) 0.7201(2) 0.0231(7) Uani 1 1 d . . .
C38 C 0.8977(3) 0.86738(12) 0.7557(2) 0.0306(8) Uani 1 1 d . A .
H38A H 0.8973 0.8420 0.7132 0.046 Uiso 1 1 calc R . .
H38B H 0.8579 0.8564 0.8057 0.046 Uiso 1 1 calc R . .
H38C H 0.9739 0.8751 0.7708 0.046 Uiso 1 1 calc R . .
C39 C 0.8924(3) 0.92315(11) 0.63387(19) 0.0255(7) Uani 1 1 d . A .
H39A H 0.8631 0.9535 0.6126 0.038 Uiso 1 1 calc R . .
H39B H 0.8741 0.8974 0.5945 0.038 Uiso 1 1 calc R . .
H39C H 0.9726 0.9255 0.6396 0.038 Uiso 1 1 calc R . .
C40 C 0.8604(3) 0.95345(13) 0.7824(2) 0.0366(9) Uani 1 1 d . A .
H40A H 0.9396 0.9598 0.7870 0.055 Uiso 1 1 calc R . .
H40B H 0.8312 0.9446 0.8376 0.055 Uiso 1 1 calc R . .
H40C H 0.8228 0.9823 0.7623 0.055 Uiso 1 1 calc R . .
C41 C 0.6163(3) 0.94323(11) 0.6412(2) 0.0246(7) Uani 1 1 d . . .
C42 C 0.6378(3) 0.93411(13) 0.5470(2) 0.0360(9) Uani 1 1 d . A .
H42A H 0.5996 0.9584 0.5135 0.054 Uiso 1 1 calc R . .
H42B H 0.6104 0.9023 0.5317 0.054 Uiso 1 1 calc R . .
H42C H 0.7172 0.9358 0.5359 0.054 Uiso 1 1 calc R . .
C43 C 0.6481(3) 0.99447(11) 0.6646(2) 0.0349(8) Uani 1 1 d . A .
H43A H 0.7272 0.9991 0.6554 0.052 Uiso 1 1 calc R . .
H43B H 0.6308 1.0002 0.7239 0.052 Uiso 1 1 calc R . .
H43C H 0.6066 1.0170 0.6296 0.052 Uiso 1 1 calc R . .
C44 C 0.4914(3) 0.93683(12) 0.6569(2) 0.0286(8) Uani 1 1 d . A .
H44A H 0.4749 0.9434 0.7160 0.043 Uiso 1 1 calc R . .
H44B H 0.4699 0.9039 0.6432 0.043 Uiso 1 1 calc R . .
H44C H 0.4501 0.9592 0.6213 0.043 Uiso 1 1 calc R . .
N2 N 0.5100(2) 0.83071(8) 0.75561(15) 0.0217(5) Uani 1 1 d . A .
C22 C 0.4109(4) 0.5212(2) 0.6867(3) 0.0830(19) Uani 1 1 d . . .
H22A H 0.4397 0.5074 0.6346 0.124 Uiso 1 1 calc R . .
H22B H 0.3813 0.4956 0.7223 0.124 Uiso 1 1 calc R . .
H22C H 0.4704 0.5377 0.7166 0.124 Uiso 1 1 calc R . .
C1 C -0.0801(2) 0.57509(10) 0.87762(18) 0.0195(6) Uani 1 1 d . . .
C2 C -0.0654(3) 0.54355(11) 0.94227(19) 0.0253(7) Uani 1 1 d . . .
H2 H -0.1162 0.5369 0.9862 0.030 Uiso 1 1 calc R . .
C3 C 0.0398(3) 0.52260(11) 0.93141(19) 0.0251(7) Uani 1 1 d . . .
H3 H 0.0731 0.4994 0.9668 0.030 Uiso 1 1 calc R . .
C4 C 0.0847(2) 0.54203(9) 0.86050(19) 0.0192(6) Uani 1 1 d . . .
C5 C -0.1789(2) 0.60481(10) 0.8562(2) 0.0235(7) Uani 1 1 d . . .
H5A H -0.2230 0.6109 0.9074 0.028 Uiso 1 1 calc R . .
H5B H -0.2258 0.5875 0.8153 0.028 Uiso 1 1 calc R . .
C6 C 0.1905(3) 0.52930(11) 0.8164(2) 0.0260(7) Uani 1 1 d . . .
H6A H 0.1768 0.5029 0.7763 0.031 Uiso 1 1 calc R . .
H6B H 0.2453 0.5181 0.8580 0.031 Uiso 1 1 calc R . .
C7 C -0.1007(3) 0.70157(11) 0.90362(19) 0.0269(7) Uani 1 1 d . . .
C8 C -0.1917(3) 0.70246(14) 0.9700(2) 0.0450(10) Uani 1 1 d . . .
H8A H -0.1682 0.7222 1.0176 0.068 Uiso 1 1 calc R . .
H8B H -0.2063 0.6698 0.9895 0.068 Uiso 1 1 calc R . .
H8C H -0.2591 0.7159 0.9456 0.068 Uiso 1 1 calc R . .
C9 C -0.0767(3) 0.75276(11) 0.87343(19) 0.0286(7) Uani 1 1 d . . .
H9A H -0.1446 0.7672 0.8517 0.043 Uiso 1 1 calc R . .
H9B H -0.0211 0.7519 0.8288 0.043 Uiso 1 1 calc R . .
H9C H -0.0490 0.7719 0.9205 0.043 Uiso 1 1 calc R . .
C10 C 0.0052(3) 0.68179(13) 0.9432(2) 0.0435(10) Uani 1 1 d . . .
H10A H 0.0649 0.6826 0.9017 0.065 Uiso 1 1 calc R . .
H10B H -0.0071 0.6487 0.9613 0.065 Uiso 1 1 calc R . .
H10C H 0.0255 0.7014 0.9918 0.065 Uiso 1 1 calc R . .
C11 C -0.2470(2) 0.68745(10) 0.74468(18) 0.0194(6) Uani 1 1 d . . .
C12 C -0.3000(3) 0.64610(12) 0.6950(2) 0.0279(7) Uani 1 1 d . . .
H12A H -0.3516 0.6592 0.6535 0.042 Uiso 1 1 calc R . .
H12B H -0.3398 0.6250 0.7337 0.042 Uiso 1 1 calc R . .
H12C H -0.2424 0.6278 0.6661 0.042 Uiso 1 1 calc R . .
C13 C -0.1932(3) 0.72182(11) 0.68182(18) 0.0248(7) Uani 1 1 d . . .
H13A H -0.1397 0.7043 0.6474 0.037 Uiso 1 1 calc R . .
H13B H -0.1554 0.7475 0.7124 0.037 Uiso 1 1 calc R . .
H13C H -0.2500 0.7357 0.6455 0.037 Uiso 1 1 calc R . .
C14 C -0.3380(3) 0.71323(12) 0.7943(2) 0.0311(8) Uani 1 1 d . . .
H14A H -0.3075 0.7420 0.8207 0.047 Uiso 1 1 calc R . .
H14B H -0.3669 0.6918 0.8378 0.047 Uiso 1 1 calc R . .
H14C H -0.3978 0.7223 0.7561 0.047 Uiso 1 1 calc R . .
C15 C 0.3433(3) 0.61172(11) 0.83534(19) 0.0236(7) Uani 1 1 d . . .
C16 C 0.2761(4) 0.62411(19) 0.9122(3) 0.0722(16) Uani 1 1 d . . .
H16A H 0.2394 0.5952 0.9332 0.108 Uiso 1 1 calc R . .
H16B H 0.2206 0.6482 0.8974 0.108 Uiso 1 1 calc R . .
H16C H 0.3248 0.6370 0.9558 0.108 Uiso 1 1 calc R . .
C17 C 0.3847(4) 0.65797(15) 0.7982(3) 0.0578(12) Uani 1 1 d . . .
H17A H 0.4257 0.6759 0.8409 0.087 Uiso 1 1 calc R . .
H17B H 0.3220 0.6771 0.7788 0.087 Uiso 1 1 calc R . .
H17C H 0.4333 0.6510 0.7506 0.087 Uiso 1 1 calc R . .
C18 C 0.4399(4) 0.58153(17) 0.8612(4) 0.102(2) Uani 1 1 d . . .
H18A H 0.4843 0.5737 0.8117 0.153 Uiso 1 1 calc R . .
H18B H 0.4134 0.5519 0.8873 0.153 Uiso 1 1 calc R . .
H18C H 0.4852 0.5993 0.9016 0.153 Uiso 1 1 calc R . .
C19 C 0.3203(3) 0.55650(12) 0.66621(19) 0.0253(7) Uani 1 1 d . . .
C20 C 0.3666(5) 0.59734(15) 0.6155(2) 0.0701(16) Uani 1 1 d . . .
H20A H 0.4256 0.6130 0.6474 0.105 Uiso 1 1 calc R . .
H20B H 0.3081 0.6206 0.6037 0.105 Uiso 1 1 calc R . .
H20C H 0.3964 0.5850 0.5625 0.105 Uiso 1 1 calc R . .
C21 C 0.2345(3) 0.53143(18) 0.6120(3) 0.0690(16) Uani 1 1 d . . .
H21A H 0.1753 0.5540 0.5981 0.104 Uiso 1 1 calc R . .
H21B H 0.2037 0.5042 0.6428 0.104 Uiso 1 1 calc R . .
H21C H 0.2692 0.5201 0.5601 0.104 Uiso 1 1 calc R . .
N1 N 0.0124(2) 0.57561(8) 0.82590(14) 0.0177(5) Uani 1 1 d . . .
P1 P -0.13270(6) 0.66213(3) 0.81069(5) 0.01687(16) Uani 1 1 d . . .
P2 P 0.24565(6) 0.58155(3) 0.75953(5) 0.01849(16) Uani 1 1 d . . .
Cl1 Cl 0.12844(7) 0.70447(3) 0.71668(8) 0.0489(3) Uani 1 1 d . . .
Cl2 Cl -0.02482(9) 0.60484(4) 0.60095(5) 0.0471(3) Uani 1 1 d . . .
Sc1 Sc 0.04822(4) 0.627410(19) 0.73026(3) 0.01925(13) Uani 1 1 d . . .
P3 P 0.36626(7) 0.84092(3) 0.91090(5) 0.02317(18) Uani 1 1 d . . .
P4 P 0.68867(6) 0.90016(3) 0.71378(5) 0.01676(16) Uani 1 1 d . A .
Cl3 Cl 0.54775(7) 0.95687(3) 0.89976(5) 0.02681(17) Uani 1 1 d . . .
Cl4 Cl 0.70320(7) 0.83988(3) 0.93451(4) 0.02690(17) Uani 1 1 d . . .
Sc2 Sc 0.56741(5) 0.876895(19) 0.85309(3) 0.01827(13) Uani 1 1 d . A .
C27 C 0.3150(8) 0.8132(5) 0.8103(6) 0.028(2) Uani 0.58(2) 1 d P A 1
H27A H 0.2778 0.7825 0.8226 0.033 Uiso 0.58(2) 1 calc PR A 1
H27B H 0.2608 0.8348 0.7833 0.033 Uiso 0.58(2) 1 calc PR A 1
C27A C 0.3497(16) 0.7942(5) 0.8300(8) 0.027(4) Uani 0.42(2) 1 d P A 2
H27C H 0.3756 0.7632 0.8530 0.032 Uiso 0.42(2) 1 calc PR A 2
H27D H 0.2704 0.7908 0.8165 0.032 Uiso 0.42(2) 1 calc PR A 2

loop_
_atom_site_aniso_label
_atom_site_aniso_U_11
_atom_site_aniso_U_22
_atom_site_aniso_U_33
_atom_site_aniso_U_23
_atom_site_aniso_U_13
_atom_site_aniso_U_12
C23 0.0297(18) 0.0220(16) 0.0212(15) -0.0039(13) 0.0032(14) -0.0131(14)
C24 0.0245(17) 0.0228(16) 0.0170(14) -0.0030(12) -0.0022(13) -0.0091(14)
C25 0.0255(17) 0.0269(17) 0.0160(14) -0.0094(13) -0.0011(13) -0.0009(14)
C26 0.0197(16) 0.0130(14) 0.0168(14) -0.0010(11) 0.0022(12) 0.0020(12)
C28 0.0236(17) 0.0155(15) 0.0201(14) -0.0043(12) 0.0019(13) 0.0003(13)
C29 0.026(2) 0.0277(19) 0.075(3) 0.0171(19) 0.003(2) -0.0040(16)
C30 0.060(4) 0.069(4) 0.403(14) 0.138(6) 0.108(6) 0.039(3)
C31 0.044(2) 0.036(2) 0.0360(19) -0.0004(17) 0.0203(18) -0.0123(18)
C32 0.178(6) 0.096(4) 0.056(3) 0.052(3) -0.080(4) -0.103(4)
C33 0.0204(17) 0.043(2) 0.059(2) 0.0251(19) -0.0045(18) -0.0012(17)
C34 0.034(3) 0.039(2) 0.166(6) -0.051(3) 0.013(3) 0.003(2)
C35 0.029(2) 0.195(7) 0.184(7) 0.172(6) -0.008(3) -0.012(3)
C36 0.028(2) 0.057(3) 0.049(2) 0.018(2) 0.0030(18) -0.0085(18)
C37 0.0218(16) 0.0228(16) 0.0246(15) -0.0020(14) 0.0032(14) -0.0060(13)
C38 0.0191(17) 0.0391(19) 0.0335(17) 0.0095(16) -0.0010(14) -0.0041(14)
C39 0.0226(17) 0.0253(17) 0.0287(16) 0.0000(14) 0.0091(14) -0.0049(14)
C40 0.035(2) 0.041(2) 0.0330(19) -0.0122(16) 0.0058(15) -0.0162(17)
C41 0.0256(18) 0.0222(17) 0.0260(16) 0.0015(13) 0.0064(14) 0.0098(14)
C42 0.035(2) 0.049(2) 0.0237(16) 0.0072(16) 0.0012(15) 0.0195(18)
C43 0.037(2) 0.0177(17) 0.050(2) 0.0065(15) 0.0136(17) 0.0073(15)
C44 0.0306(19) 0.0290(18) 0.0262(17) 0.0000(14) 0.0028(14) 0.0122(15)
N2 0.0285(14) 0.0205(13) 0.0161(12) -0.0052(10) 0.0049(11) -0.0090(11)
C22 0.087(4) 0.119(4) 0.043(3) 0.006(3) 0.014(2) 0.084(4)
C1 0.0222(16) 0.0176(15) 0.0187(14) 0.0019(12) 0.0023(12) -0.0069(13)
C2 0.0318(19) 0.0231(17) 0.0210(15) 0.0032(13) 0.0008(14) -0.0101(15)
C3 0.0356(19) 0.0184(15) 0.0213(16) 0.0047(13) -0.0115(14) -0.0072(14)
C4 0.0236(16) 0.0109(14) 0.0231(15) 0.0009(12) -0.0085(13) -0.0056(12)
C5 0.0240(17) 0.0212(16) 0.0252(16) 0.0025(14) 0.0062(14) -0.0055(13)
C6 0.0273(18) 0.0170(15) 0.0337(18) 0.0040(14) -0.0048(15) 0.0010(14)
C7 0.0404(19) 0.0240(17) 0.0163(14) -0.0019(13) -0.0054(14) -0.0029(15)
C8 0.069(3) 0.046(2) 0.0203(17) -0.0061(16) 0.0076(18) -0.008(2)
C9 0.0373(19) 0.0241(17) 0.0243(17) -0.0027(13) -0.0044(14) -0.0020(15)
C10 0.063(3) 0.0251(19) 0.043(2) 0.0014(16) -0.034(2) -0.0025(18)
C11 0.0152(14) 0.0230(15) 0.0199(15) -0.0005(12) -0.0027(12) 0.0008(13)
C12 0.0237(17) 0.0320(18) 0.0279(17) -0.0029(14) -0.0060(14) -0.0035(15)
C13 0.0254(17) 0.0265(17) 0.0226(16) 0.0054(13) -0.0058(14) 0.0000(14)
C14 0.0203(17) 0.0336(19) 0.0395(19) -0.0029(15) 0.0032(15) 0.0053(15)
C15 0.0216(17) 0.0203(16) 0.0288(17) -0.0028(13) -0.0070(13) 0.0014(13)
C16 0.055(3) 0.130(4) 0.031(2) -0.036(3) 0.006(2) -0.050(3)
C17 0.074(3) 0.053(3) 0.047(2) 0.005(2) -0.014(2) -0.038(2)
C18 0.086(4) 0.050(3) 0.169(6) -0.045(3) -0.101(4) 0.034(3)
C19 0.0193(17) 0.0303(18) 0.0263(16) -0.0019(14) -0.0018(13) 0.0086(14)
C20 0.135(5) 0.044(3) 0.032(2) -0.0039(19) 0.031(3) -0.019(3)
C21 0.036(2) 0.104(4) 0.067(3) -0.064(3) 0.010(2) -0.015(2)
N1 0.0220(13) 0.0149(12) 0.0161(12) 0.0017(10) -0.0020(10) -0.0010(11)
P1 0.0162(4) 0.0178(4) 0.0166(4) 0.0009(3) 0.0001(3) -0.0014(3)
P2 0.0184(4) 0.0150(4) 0.0221(4) 0.0008(3) -0.0018(3) 0.0019(3)
Cl1 0.0267(4) 0.0250(4) 0.0949(8) 0.0280(5) 0.0189(5) 0.0020(4)
Cl2 0.0627(7) 0.0620(6) 0.0167(4) -0.0051(4) -0.0028(4) 0.0285(5)
Sc1 0.0168(3) 0.0197(3) 0.0213(3) 0.0085(2) 0.0034(2) 0.0025(2)
P3 0.0276(4) 0.0245(4) 0.0174(4) -0.0075(3) 0.0093(3) -0.0101(4)
P4 0.0201(4) 0.0141(4) 0.0161(3) -0.0019(3) 0.0030(3) -0.0012(3)
Cl3 0.0345(4) 0.0201(4) 0.0259(4) -0.0078(3) 0.0051(3) -0.0042(3)
Cl4 0.0349(4) 0.0278(4) 0.0181(3) -0.0021(3) -0.0026(3) -0.0033(4)
Sc2 0.0236(3) 0.0179(3) 0.0133(3) -0.0049(2) 0.0034(2) -0.0069(2)
C27 0.031(4) 0.032(6) 0.020(4) -0.006(4) 0.004(3) -0.016(4)
C27A 0.050(9) 0.013(6) 0.018(5) -0.004(4) 0.009(5) -0.017(5)

loop_
_atom_type_symbol
_atom_type_description
_atom_type_scat_dispersion_real
_atom_type_scat_dispersion_imag
_atom_type_scat_source
C C 0.0033 0.0016 'International Tables Vol C Tables 4.2.6.8 and 6.1.1.4'
H H 0.0000 0.0000 'International Tables Vol C Tables 4.2.6.8 and 6.1.1.4'
N N 0.0061 0.0033 'International Tables Vol C Tables 4.2.6.8 and 6.1.1.4'
P P 0.1023 0.0942 'International Tables Vol C Tables 4.2.6.8 and 6.1.1.4'
Cl Cl 0.1484 0.1585 'International Tables Vol C Tables 4.2.6.8 and 6.1.1.4'
Sc Sc 0.2519 0.3716 'International Tables Vol C Tables 4.2.6.8 and 6.1.1.4'

loop_
_geom_angle_atom_site_label_1
_geom_angle_atom_site_label_2
_geom_angle_atom_site_label_3
_geom_angle
C24 C23 N2 110.5(3)
C24 C23 C27A 126.8(5)
N2 C23 C27A 119.2(6)
C24 C23 C27 125.0(4)
N2 C23 C27 123.0(4)
C27A C23 C27 28.7(4)
C23 C24 C25 106.8(3)
C23 C24 H24 126.6
C25 C24 H24 126.6
C26 C25 C24 107.9(3)
C26 C25 H25 126.0
C24 C25 H25 126.0
C25 C26 N2 109.8(3)
C25 C26 C28 129.5(3)
N2 C26 C28 120.5(2)
C26 C28 P4 109.3(2)
C26 C28 H28A 109.8
P4 C28 H28A 109.8
C26 C28 H28B 109.8
P4 C28 H28B 109.8
H28A C28 H28B 108.3
C32 C29 C31 108.8(4)
C32 C29 C30 111.7(6)
C31 C29 C30 106.8(4)
C32 C29 P3 110.5(3)
C31 C29 P3 115.2(3)
C30 C29 P3 103.7(4)
C29 C30 H30A 109.5
C29 C30 H30B 109.5
H30A C30 H30B 109.5
C29 C30 H30C 109.5
H30A C30 H30C 109.5
H30B C30 H30C 109.5
C29 C31 H31A 109.5
C29 C31 H31B 109.5
H31A C31 H31B 109.5
C29 C31 H31C 109.5
H31A C31 H31C 109.5
H31B C31 H31C 109.5
C29 C32 H32A 109.5
C29 C32 H32B 109.5
H32A C32 H32B 109.5
C29 C32 H32C 109.5
H32A C32 H32C 109.5
H32B C32 H32C 109.5
C36 C33 C34 110.0(4)
C36 C33 C35 108.8(3)
C34 C33 C35 108.4(4)
C36 C33 P3 114.5(3)
C34 C33 P3 109.6(3)
C35 C33 P3 105.3(3)
C33 C34 H34A 109.5
C33 C34 H34B 109.5
H34A C34 H34B 109.5
C33 C34 H34C 109.5
H34A C34 H34C 109.5
H34B C34 H34C 109.5
C33 C35 H35A 109.5
C33 C35 H35B 109.5
H35A C35 H35B 109.5
C33 C35 H35C 109.5
H35A C35 H35C 109.5
H35B C35 H35C 109.5
C33 C36 H36A 109.5
C33 C36 H36B 109.5
H36A C36 H36B 109.5
C33 C36 H36C 109.5
H36A C36 H36C 109.5
H36B C36 H36C 109.5
C38 C37 C40 107.7(3)
C38 C37 C39 108.0(3)
C40 C37 C39 111.4(2)
C38 C37 P4 108.3(2)
C40 C37 P4 108.6(2)
C39 C37 P4 112.7(2)
C37 C38 H38A 109.5
C37 C38 H38B 109.5
H38A C38 H38B 109.5
C37 C38 H38C 109.5
H38A C38 H38C 109.5
H38B C38 H38C 109.5
C37 C39 H39A 109.5
C37 C39 H39B 109.5
H39A C39 H39B 109.5
C37 C39 H39C 109.5
H39A C39 H39C 109.5
H39B C39 H39C 109.5
C37 C40 H40A 109.5
C37 C40 H40B 109.5
H40A C40 H40B 109.5
C37 C40 H40C 109.5
H40A C40 H40C 109.5
H40B C40 H40C 109.5
C43 C41 C42 110.4(3)
C43 C41 C44 108.4(3)
C42 C41 C44 107.7(3)
C43 C41 P4 109.3(2)
C42 C41 P4 114.3(2)
C44 C41 P4 106.5(2)
C41 C42 H42A 109.5
C41 C42 H42B 109.5
H42A C42 H42B 109.5
C41 C42 H42C 109.5
H42A C42 H42C 109.5
H42B C42 H42C 109.5
C41 C43 H43A 109.5
C41 C43 H43B 109.5
H43A C43 H43B 109.5
C41 C43 H43C 109.5
H43A C43 H43C 109.5
H43B C43 H43C 109.5
C41 C44 H44A 109.5
C41 C44 H44B 109.5
H44A C44 H44B 109.5
C41 C44 H44C 109.5
H44A C44 H44C 109.5
H44B C44 H44C 109.5
C26 N2 C23 105.0(2)
C26 N2 Sc2 126.05(19)
C23 N2 Sc2 128.93(19)
C19 C22 H22A 109.5
C19 C22 H22B 109.5
H22A C22 H22B 109.5
C19 C22 H22C 109.5
H22A C22 H22C 109.5
H22B C22 H22C 109.5
C2 C1 N1 110.3(3)
C2 C1 C5 129.3(3)
N1 C1 C5 120.3(2)
C1 C2 C3 107.0(3)
C1 C2 H2 126.5
C3 C2 H2 126.5
C4 C3 C2 107.2(3)
C4 C3 H3 126.4
C2 C3 H3 126.4
C3 C4 N1 110.0(3)
C3 C4 C6 129.2(3)
N1 C4 C6 120.6(3)
C1 C5 P1 109.1(2)
C1 C5 H5A 109.9
P1 C5 H5A 109.9
C1 C5 H5B 109.9
P1 C5 H5B 109.9
H5A C5 H5B 108.3
C4 C6 P2 110.6(2)
C4 C6 H6A 109.5
P2 C6 H6A 109.5
C4 C6 H6B 109.5
P2 C6 H6B 109.5
H6A C6 H6B 108.1
C8 C7 C10 109.1(3)
C8 C7 C9 109.8(3)
C10 C7 C9 107.8(3)
C8 C7 P1 113.8(2)
C10 C7 P1 106.5(2)
C9 C7 P1 109.7(2)
C7 C8 H8A 109.5
C7 C8 H8B 109.5
H8A C8 H8B 109.5
C7 C8 H8C 109.5
H8A C8 H8C 109.5
H8B C8 H8C 109.5
C7 C9 H9A 109.5
C7 C9 H9B 109.5
H9A C9 H9B 109.5
C7 C9 H9C 109.5
H9A C9 H9C 109.5
H9B C9 H9C 109.5
C7 C10 H10A 109.5
C7 C10 H10B 109.5
H10A C10 H10B 109.5
C7 C10 H10C 109.5
H10A C10 H10C 109.5
H10B C10 H10C 109.5
C13 C11 C14 110.4(2)
C13 C11 C12 108.2(2)
C14 C11 C12 108.4(2)
C13 C11 P1 106.67(19)
C14 C11 P1 114.8(2)
C12 C11 P1 108.3(2)
C11 C12 H12A 109.5
C11 C12 H12B 109.5
H12A C12 H12B 109.5
C11 C12 H12C 109.5
H12A C12 H12C 109.5
H12B C12 H12C 109.5
C11 C13 H13A 109.5
C11 C13 H13B 109.5
H13A C13 H13B 109.5
C11 C13 H13C 109.5
H13A C13 H13C 109.5
H13B C13 H13C 109.5
C11 C14 H14A 109.5
C11 C14 H14B 109.5
H14A C14 H14B 109.5
C11 C14 H14C 109.5
H14A C14 H14C 109.5
H14B C14 H14C 109.5
C18 C15 C17 109.2(4)
C18 C15 C16 109.1(4)
C17 C15 C16 107.6(3)
C18 C15 P2 114.5(2)
C17 C15 P2 109.9(2)
C16 C15 P2 106.3(2)
C15 C16 H16A 109.5
C15 C16 H16B 109.5
H16A C16 H16B 109.5
C15 C16 H16C 109.5
H16A C16 H16C 109.5
H16B C16 H16C 109.5
C15 C17 H17A 109.5
C15 C17 H17B 109.5
H17A C17 H17B 109.5
C15 C17 H17C 109.5
H17A C17 H17C 109.5
H17B C17 H17C 109.5
C15 C18 H18A 109.5
C15 C18 H18B 109.5
H18A C18 H18B 109.5
C15 C18 H18C 109.5
H18A C18 H18C 109.5
H18B C18 H18C 109.5
C20 C19 C22 109.7(4)
C20 C19 C21 107.4(3)
C22 C19 C21 108.7(4)
C20 C19 P2 108.8(2)
C22 C19 P2 115.0(2)
C21 C19 P2 106.9(2)
C19 C20 H20A 109.5
C19 C20 H20B 109.5
H20A C20 H20B 109.5
C19 C20 H20C 109.5
H20A C20 H20C 109.5
H20B C20 H20C 109.5
C19 C21 H21A 109.5
C19 C21 H21B 109.5
H21A C21 H21B 109.5
C19 C21 H21C 109.5
H21A C21 H21C 109.5
H21B C21 H21C 109.5
C1 N1 C4 105.4(2)
C1 N1 Sc1 126.18(19)
C4 N1 Sc1 127.29(19)
C5 P1 C11 108.80(14)
C5 P1 C7 105.15(14)
C11 P1 C7 111.80(14)
C5 P1 Sc1 96.94(10)
C11 P1 Sc1 117.80(9)
C7 P1 Sc1 114.32(11)
C6 P2 C19 105.60(15)
C6 P2 C15 105.49(15)
C19 P2 C15 111.71(14)
C6 P2 Sc1 97.79(10)
C19 P2 Sc1 117.31(10)
C15 P2 Sc1 116.48(10)
N1 Sc1 Cl2 111.62(7)
N1 Sc1 Cl1 139.44(7)
Cl2 Sc1 Cl1 108.73(5)
N1 Sc1 P1 75.09(7)
Cl2 Sc1 P1 101.88(3)
Cl1 Sc1 P1 92.90(3)
N1 Sc1 P2 75.08(7)
Cl2 Sc1 P2 110.76(4)
Cl1 Sc1 P2 94.61(3)
P1 Sc1 P2 141.94(3)
C27A P3 C29 91.7(5)
C27A P3 C33 116.3(7)
C29 P3 C33 113.02(17)
C27A P3 C27 23.1(3)
C29 P3 C27 110.4(5)
C33 P3 C27 95.6(5)
C27A P3 Sc2 96.9(4)
C29 P3 Sc2 117.94(12)
C33 P3 Sc2 117.06(11)
C27 P3 Sc2 99.0(2)
C28 P4 C37 105.33(14)
C28 P4 C41 105.32(14)
C37 P4 C41 112.10(14)
C28 P4 Sc2 95.64(10)
C37 P4 Sc2 121.77(10)
C41 P4 Sc2 113.44(10)
N2 Sc2 Cl4 111.47(8)
N2 Sc2 Cl3 139.98(8)
Cl4 Sc2 Cl3 108.32(3)
N2 Sc2 P4 74.32(7)
Cl4 Sc2 P4 100.11(3)
Cl3 Sc2 P4 94.85(3)
N2 Sc2 P3 74.78(7)
Cl4 Sc2 P3 105.89(3)
Cl3 Sc2 P3 98.50(3)
P4 Sc2 P3 145.15(3)
C23 C27 P3 109.7(5)
C23 C27 H27A 109.7
P3 C27 H27A 109.7
C23 C27 H27B 109.7
P3 C27 H27B 109.7
H27A C27 H27B 108.2
C23 C27A P3 113.2(6)
C23 C27A H27C 108.9
P3 C27A H27C 108.9
C23 C27A H27D 108.9
P3 C27A H27D 108.9
H27C C27A H27D 107.8

loop_
_geom_bond_atom_site_label_1
_geom_bond_atom_site_label_2
_geom_bond_distance
C23 C24 1.356(4)
C23 N2 1.402(4)
C23 C27A 1.490(10)
C23 C27 1.519(8)
C24 C25 1.413(4)
C24 H24 0.9500
C25 C26 1.357(4)
C25 H25 0.9500
C26 N2 1.400(4)
C26 C28 1.495(4)
C28 P4 1.837(3)
C28 H28A 0.9900
C28 H28B 0.9900
C29 C32 1.498(6)
C29 C31 1.504(5)
C29 C30 1.531(6)
C29 P3 1.875(4)
C30 H30A 0.9800
C30 H30B 0.9800
C30 H30C 0.9800
C31 H31A 0.9800
C31 H31B 0.9800
C31 H31C 0.9800
C32 H32A 0.9800
C32 H32B 0.9800
C32 H32C 0.9800
C33 C36 1.526(5)
C33 C34 1.528(6)
C33 C35 1.530(6)
C33 P3 1.879(4)
C34 H34A 0.9800
C34 H34B 0.9800
C34 H34C 0.9800
C35 H35A 0.9800
C35 H35B 0.9800
C35 H35C 0.9800
C36 H36A 0.9800
C36 H36B 0.9800
C36 H36C 0.9800
C37 C38 1.537(4)
C37 C40 1.538(4)
C37 C39 1.539(4)
C37 P4 1.881(3)
C38 H38A 0.9800
C38 H38B 0.9800
C38 H38C 0.9800
C39 H39A 0.9800
C39 H39B 0.9800
C39 H39C 0.9800
C40 H40A 0.9800
C40 H40B 0.9800
C40 H40C 0.9800
C41 C43 1.528(4)
C41 C42 1.544(4)
C41 C44 1.546(5)
C41 P4 1.886(3)
C42 H42A 0.9800
C42 H42B 0.9800
C42 H42C 0.9800
C43 H43A 0.9800
C43 H43B 0.9800
C43 H43C 0.9800
C44 H44A 0.9800
C44 H44B 0.9800
C44 H44C 0.9800
N2 Sc2 2.135(2)
C22 C19 1.512(5)
C22 H22A 0.9800
C22 H22B 0.9800
C22 H22C 0.9800
C1 C2 1.366(4)
C1 N1 1.393(4)
C1 C5 1.497(4)
C2 C3 1.415(5)
C2 H2 0.9500
C3 C4 1.366(4)
C3 H3 0.9500
C4 N1 1.397(4)
C4 C6 1.506(4)
C5 P1 1.844(3)
C5 H5A 0.9900
C5 H5B 0.9900
C6 P2 1.843(3)
C6 H6A 0.9900
C6 H6B 0.9900
C7 C8 1.529(5)
C7 C10 1.534(5)
C7 C9 1.536(4)
C7 P1 1.885(3)
C8 H8A 0.9800
C8 H8B 0.9800
C8 H8C 0.9800
C9 H9A 0.9800
C9 H9B 0.9800
C9 H9C 0.9800
C10 H10A 0.9800
C10 H10B 0.9800
C10 H10C 0.9800
C11 C13 1.533(4)
C11 C14 1.537(4)
C11 C12 1.541(4)
C11 P1 1.878(3)
C12 H12A 0.9800
C12 H12B 0.9800
C12 H12C 0.9800
C13 H13A 0.9800
C13 H13B 0.9800
C13 H13C 0.9800
C14 H14A 0.9800
C14 H14B 0.9800
C14 H14C 0.9800
C15 C18 1.502(5)
C15 C17 1.507(5)
C15 C16 1.511(5)
C15 P2 1.890(3)
C16 H16A 0.9800
C16 H16B 0.9800
C16 H16C 0.9800
C17 H17A 0.9800
C17 H17B 0.9800
C17 H17C 0.9800
C18 H18A 0.9800
C18 H18B 0.9800
C18 H18C 0.9800
C19 C20 1.506(5)
C19 C21 1.523(5)
C19 P2 1.875(3)
C20 H20A 0.9800
C20 H20B 0.9800
C20 H20C 0.9800
C21 H21A 0.9800
C21 H21B 0.9800
C21 H21C 0.9800
N1 Sc1 2.145(2)
P1 Sc1 2.7198(9)
P2 Sc1 2.7557(9)
Cl1 Sc1 2.3717(10)
Cl2 Sc1 2.3287(11)
P3 C27A 1.846(9)
P3 C27 1.885(7)
P3 Sc2 2.7948(9)
P4 Sc2 2.7400(9)
Cl3 Sc2 2.3658(9)
Cl4 Sc2 2.3373(10)
C27 H27A 0.9900
C27 H27B 0.9900
C27A H27C 0.9900
C27A H27D 0.9900
